data_1514148
loop_
_publ_author_name
'Khnayzer, R. S.'
'Thoi, V. S.'
'Nippe, M.'
'King, A. E.'
'Jurss, J. W.'
'El Roz, K. A.'
'Long, J. R.'
'Chang, C. J.'
'Castellano, F. N.'

_publ_section_title
;
 Towards a comprehensive understanding of visible-light photogeneration of
 hydrogen from water using cobalt(ii) polypyridyl catalysts
;
_journal_issue 4
_journal_name_full 'Energy &amp; Environmental Science'
_journal_page_first 1477
_journal_paper_doi 10.1039/c3ee43982h
_journal_volume 7
_journal_year 2014
_chemical_formula_moiety 'C26 H28 Co F6 N4 O9 S2'
_chemical_formula_sum 'C26 H28 Co F6 N4 O9 S2'
_chemical_formula_weight 777.58
_chemical_name_systematic
; 
 ? 
;
_space_group_IT_number 2
_symmetry_cell_setting triclinic
_symmetry_space_group_name_Hall '-P 1'
_symmetry_space_group_name_H-M 'P -1'
_atom_sites_solution_hydrogens geom
_atom_sites_solution_primary direct
_atom_sites_solution_secondary difmap
_audit_creation_method SHELXL-97
_cell_angle_alpha 105.694(3)
_cell_angle_beta 105.787(3)
_cell_angle_gamma 100.066(3)
_cell_formula_units_Z 2
_cell_length_a 9.6468(5)
_cell_length_b 11.9557(6)
_cell_length_c 14.9502(8)
_cell_measurement_reflns_used 56687
_cell_measurement_temperature 100(2)
_cell_measurement_theta_max 25.35
_cell_measurement_theta_min 1.50
_cell_volume 1538.89(15)
_computing_cell_refinement 'Bruker APEX2 v. 2009.3'
_computing_data_collection 'Bruker APEX2 v. 2009.3'
_computing_data_reduction 'Bruker APEX2 v. 2009.3'
_computing_molecular_graphics ORTEP-32
_computing_publication_material CIFTAB
_computing_structure_refinement 'SHELXL-97 (Sheldrick, 2008)'
_computing_structure_solution 'SHELXS-97 (Sheldrick, 2008)'
_diffrn_ambient_temperature 100(2)
_diffrn_detector_area_resol_mean 8.366
_diffrn_measured_fraction_theta_full 0.999
_diffrn_measured_fraction_theta_max 0.999
_diffrn_measurement_device_type 'Bruker APEX-I CCD'
_diffrn_measurement_method '\f an \w scans'
_diffrn_radiation_monochromator graphite
_diffrn_radiation_source 'fine-focus sealed tube'
_diffrn_radiation_type MoK\a
_diffrn_radiation_wavelength 0.71073
_diffrn_reflns_av_R_equivalents 0.0280
_diffrn_reflns_av_sigmaI/netI 0.0135
_diffrn_reflns_limit_h_max 11
_diffrn_reflns_limit_h_min -11
_diffrn_reflns_limit_k_max 14
_diffrn_reflns_limit_k_min -14
_diffrn_reflns_limit_l_max 18
_diffrn_reflns_limit_l_min -18
_diffrn_reflns_number 56687
_diffrn_reflns_theta_full 25.35
_diffrn_reflns_theta_max 25.35
_diffrn_reflns_theta_min 1.50
_exptl_absorpt_coefficient_mu 0.789
_exptl_absorpt_correction_T_max 0.7471
_exptl_absorpt_correction_T_min 0.6885
_exptl_absorpt_correction_type multi-scan
_exptl_absorpt_process_details 'Blessing, 1995'
_exptl_crystal_colour pink
_exptl_crystal_density_diffrn 1.678
_exptl_crystal_density_method 'not measured'
_exptl_crystal_description block
_exptl_crystal_F_000 794
_refine_diff_density_max 0.877
_refine_diff_density_min -0.629
_refine_diff_density_rms 0.059
_refine_ls_extinction_method none
_refine_ls_goodness_of_fit_ref 1.040
_refine_ls_hydrogen_treatment mixed
_refine_ls_matrix_type full
_refine_ls_number_parameters 459
_refine_ls_number_reflns 5630
_refine_ls_number_restraints 6
_refine_ls_restrained_S_all 1.040
_refine_ls_R_factor_all 0.0322
_refine_ls_R_factor_gt 0.0303
_refine_ls_shift/su_max 0.001
_refine_ls_shift/su_mean 0.000
_refine_ls_structure_factor_coef Fsqd
_refine_ls_weighting_details 'calc w=1/[\s^2^(Fo^2^)+(0.0231P)^2^+2.5989P] where P=(Fo^2^+2Fc^2^)/3'
_refine_ls_weighting_scheme calc
_refine_ls_wR_factor_gt 0.0716
_refine_ls_wR_factor_ref 0.0727
_reflns_number_gt 5312
_reflns_number_total 5630
_reflns_threshold_expression >2sigma(I)
_cod_data_source_file c3ee43982h2.cif
_cod_data_source_block 8
_cod_original_cell_volume 1538.89(14)
_cod_original_sg_symbol_H-M p-1
_cod_database_code 1514148

loop_
_symmetry_equiv_pos_as_xyz
'x, y, z'
'-x, -y, -z'

loop_
_atom_site_label
_atom_site_type_symbol
_atom_site_fract_x
_atom_site_fract_y
_atom_site_fract_z
_atom_site_U_iso_or_equiv
_atom_site_adp_type
_atom_site_occupancy
_atom_site_symmetry_multiplicity
_atom_site_calc_flag
_atom_site_refinement_flags
C1 C 0.8580(2) 0.09771(19) 0.11763(16) 0.0189(4) Uani 1 1 d .
H1 H 0.8286 0.0749 0.1659 0.023 Uiso 1 1 calc R
C2 C 0.7649(3) 0.0442(2) 0.02044(17) 0.0248(5) Uani 1 1 d .
H2 H 0.6742 -0.0122 0.0037 0.030 Uiso 1 1 calc R
C3 C 0.8101(3) 0.0767(2) -0.05096(17) 0.0292(5) Uani 1 1 d .
H3 H 0.7512 0.0411 -0.1171 0.035 Uiso 1 1 calc R
C4 C 0.9435(3) 0.1623(2) -0.02329(16) 0.0255(5) Uani 1 1 d .
H4 H 0.9757 0.1843 -0.0709 0.031 Uiso 1 1 calc R
C5 C 1.0298(2) 0.21569(18) 0.07578(15) 0.0164(4) Uani 1 1 d .
C6 C 1.1700(2) 0.31932(19) 0.11264(15) 0.0180(4) Uani 1 1 d .
H6 H 1.1612 0.3810 0.1678 0.022 Uiso 1 1 calc R
C7 C 1.1833(3) 0.3791(2) 0.03557(18) 0.0276(5) Uani 1 1 d .
H7A H 1.2714 0.4458 0.0636 0.041 Uiso 1 1 calc R
H7B H 1.0968 0.4076 0.0156 0.041 Uiso 1 1 calc R
H7C H 1.1901 0.3213 -0.0208 0.041 Uiso 1 1 calc R
C9 C 1.3069(2) 0.27961(17) 0.15487(15) 0.0154(4) Uani 1 1 d .
C10 C 1.4146(2) 0.27027(19) 0.11004(16) 0.0210(5) Uani 1 1 d .
H10 H 1.4054 0.2895 0.0528 0.025 Uiso 1 1 calc R
C11 C 1.5353(2) 0.2322(2) 0.15132(17) 0.0228(5) Uani 1 1 d .
H11 H 1.6081 0.2247 0.1218 0.027 Uiso 1 1 calc R
C12 C 1.5477(2) 0.20522(19) 0.23692(16) 0.0187(4) Uani 1 1 d .
H12 H 1.6290 0.1795 0.2655 0.022 Uiso 1 1 calc R
C13 C 1.4378(2) 0.21681(17) 0.27989(14) 0.0136(4) Uani 1 1 d .
C14 C 1.4440(2) 0.18270(18) 0.37312(14) 0.0142(4) Uani 1 1 d .
C15 C 1.5944(2) 0.1562(2) 0.41385(16) 0.0188(4) Uani 1 1 d .
H15A H 1.6050 0.0908 0.3646 0.028 Uiso 1 1 calc R
H15B H 1.5977 0.1345 0.4716 0.028 Uiso 1 1 calc R
H15C H 1.6744 0.2267 0.4308 0.028 Uiso 1 1 calc R
C16 C 1.3148(2) 0.06790(18) 0.34270(14) 0.0134(4) Uani 1 1 d .
C17 C 1.3402(2) -0.04148(19) 0.34731(15) 0.0178(4) Uani 1 1 d .
H17 H 1.4375 -0.0476 0.3699 0.021 Uiso 1 1 calc R
C18 C 1.2203(3) -0.14137(19) 0.31809(16) 0.0199(4) Uani 1 1 d .
H18 H 1.2363 -0.2153 0.3199 0.024 Uiso 1 1 calc R
C19 C 1.0767(2) -0.13026(18) 0.28632(15) 0.0181(4) Uani 1 1 d .
H19 H 0.9943 -0.1956 0.2677 0.022 Uiso 1 1 calc R
C20 C 1.0591(2) -0.01939(18) 0.28307(15) 0.0164(4) Uani 1 1 d .
H20 H 0.9626 -0.0113 0.2620 0.020 Uiso 1 1 calc R
C21 C 1.4264(2) 0.28546(17) 0.45474(15) 0.0136(4) Uani 1 1 d .
C22 C 1.5394(2) 0.34388(19) 0.54560(15) 0.0179(4) Uani 1 1 d .
H22 H 1.6308 0.3251 0.5572 0.021 Uiso 1 1 calc R
C23 C 1.5157(2) 0.42991(19) 0.61872(16) 0.0198(4) Uani 1 1 d .
H23 H 1.5908 0.4692 0.6796 0.024 Uiso 1 1 calc R
C24 C 1.3798(2) 0.45680(19) 0.60062(16) 0.0189(4) Uani 1 1 d .
H24 H 1.3600 0.5122 0.6494 0.023 Uiso 1 1 calc R
C25 C 1.2741(2) 0.39922(18) 0.50812(15) 0.0162(4) Uani 1 1 d .
H25 H 1.1829 0.4184 0.4949 0.019 Uiso 1 1 calc R
C100 C 0.9129(3) 0.5084(2) 0.20597(17) 0.0236(5) Uani 1 1 d .
N1 N 0.98918(19) 0.18124(15) 0.14588(12) 0.0150(3) Uani 1 1 d .
N2 N 1.31835(18) 0.25294(14) 0.23864(12) 0.0130(3) Uani 1 1 d .
N3 N 1.17441(18) 0.07766(14) 0.30871(12) 0.0129(3) Uani 1 1 d .
N4 N 1.29638(18) 0.31630(15) 0.43578(12) 0.0135(3) Uani 1 1 d .
O1 O 1.11539(16) 0.43500(12) 0.31096(10) 0.0160(3) Uani 1 1 d .
O2 O 1.07587(18) 0.62809(13) 0.38676(12) 0.0242(3) Uani 1 1 d .
O3 O 0.89069(17) 0.44055(14) 0.35344(12) 0.0249(4) Uani 1 1 d .
O7 O 0.95359(16) 0.22094(13) 0.34151(11) 0.0167(3) Uani 1 1 d D
O8 O 0.9736(2) 0.16109(15) 0.50069(12) 0.0252(4) Uani 1 1 d D
O9 O 0.7875(2) 0.93249(18) 0.45818(14) 0.0361(4) Uani 1 1 d D
F1 F 0.84782(16) 0.39801(12) 0.14074(10) 0.0331(3) Uani 1 1 d .
F2 F 1.01125(17) 0.56450(13) 0.17381(11) 0.0336(3) Uani 1 1 d .
F3 F 0.81016(17) 0.56806(14) 0.20970(12) 0.0379(4) Uani 1 1 d .
S1 S 1.00826(6) 0.50286(4) 0.32783(4) 0.01620(11) Uani 1 1 d .
Co1 Co 1.13716(3) 0.24133(2) 0.294201(19) 0.01105(7) Uani 1 1 d .
H7X H 0.916(3) 0.285(2) 0.348(2) 0.042(8) Uiso 1 1 d D
H7Y H 0.966(3) 0.205(3) 0.3974(16) 0.040(8) Uiso 1 1 d D
H8X H 0.970(4) 0.225(2) 0.547(2) 0.065(11) Uiso 1 1 d D
H9X H 0.732(4) 0.901(3) 0.3910(15) 0.073(12) Uiso 1 1 d D
H8Y H 1.063(3) 0.139(4) 0.522(3) 0.094(15) Uiso 1 1 d D
H9Y H 0.846(6) 1.011(3) 0.473(4) 0.14(2) Uiso 1 1 d D
C200 C 0.4653(3) 0.6999(2) 0.13349(18) 0.0289(5) Uani 1 1 d .
O4 O 0.6194(2) 0.9020(2) 0.26752(15) 0.0534(6) Uani 1 1 d .
O5 O 0.72897(18) 0.81039(15) 0.14935(13) 0.0319(4) Uani 1 1 d .
O6 O 0.5268(2) 0.89911(19) 0.09984(17) 0.0458(5) Uani 1 1 d .
F4 F 0.4333(2) 0.63520(16) 0.04014(12) 0.0537(5) Uani 1 1 d .
F5 F 0.5164(2) 0.63558(17) 0.18779(15) 0.0589(5) Uani 1 1 d .
F6 F 0.33786(18) 0.71371(17) 0.14636(14) 0.0513(5) Uani 1 1 d .
S2 S 0.60090(6) 0.84390(5) 0.16652(4) 0.02565(13) Uani 1 1 d .

loop_
_atom_site_aniso_label
_atom_site_aniso_U_11
_atom_site_aniso_U_22
_atom_site_aniso_U_33
_atom_site_aniso_U_23
_atom_site_aniso_U_13
_atom_site_aniso_U_12
C1 0.0173(11) 0.0164(10) 0.0212(11) 0.0054(9) 0.0038(9) 0.0056(8)
C2 0.0182(11) 0.0189(11) 0.0260(12) 0.0013(9) -0.0024(9) 0.0030(9)
C3 0.0297(13) 0.0327(13) 0.0142(11) -0.0013(10) -0.0012(9) 0.0097(11)
C4 0.0300(13) 0.0320(13) 0.0148(11) 0.0068(9) 0.0066(9) 0.0124(10)
C5 0.0197(11) 0.0167(10) 0.0148(10) 0.0052(8) 0.0059(8) 0.0097(8)
C6 0.0230(11) 0.0170(10) 0.0165(10) 0.0065(8) 0.0091(9) 0.0069(9)
C7 0.0387(14) 0.0276(12) 0.0262(12) 0.0158(10) 0.0166(11) 0.0134(11)
C9 0.0188(10) 0.0107(9) 0.0145(10) 0.0022(8) 0.0065(8) 0.0001(8)
C10 0.0248(11) 0.0207(11) 0.0182(11) 0.0060(9) 0.0120(9) 0.0016(9)
C11 0.0186(11) 0.0264(12) 0.0225(11) 0.0031(9) 0.0131(9) 0.0022(9)
C12 0.0131(10) 0.0195(10) 0.0198(11) 0.0016(9) 0.0060(8) 0.0019(8)
C13 0.0128(9) 0.0095(9) 0.0135(10) -0.0006(7) 0.0031(8) -0.0005(7)
C14 0.0131(10) 0.0144(10) 0.0135(10) 0.0025(8) 0.0039(8) 0.0044(8)
C15 0.0141(10) 0.0207(11) 0.0205(11) 0.0046(9) 0.0042(8) 0.0076(8)
C16 0.0153(10) 0.0147(10) 0.0104(9) 0.0031(8) 0.0055(8) 0.0045(8)
C17 0.0201(11) 0.0190(10) 0.0177(10) 0.0076(8) 0.0081(8) 0.0086(9)
C18 0.0299(12) 0.0150(10) 0.0200(11) 0.0085(9) 0.0120(9) 0.0092(9)
C19 0.0226(11) 0.0137(10) 0.0160(10) 0.0046(8) 0.0064(9) 0.0009(8)
C20 0.0159(10) 0.0171(10) 0.0153(10) 0.0057(8) 0.0048(8) 0.0028(8)
C21 0.0138(10) 0.0130(9) 0.0147(10) 0.0054(8) 0.0057(8) 0.0027(8)
C22 0.0141(10) 0.0199(10) 0.0182(10) 0.0053(9) 0.0039(8) 0.0049(8)
C23 0.0183(11) 0.0198(11) 0.0147(10) 0.0021(8) 0.0015(8) 0.0015(8)
C24 0.0216(11) 0.0168(10) 0.0166(10) 0.0019(8) 0.0080(9) 0.0044(8)
C25 0.0160(10) 0.0154(10) 0.0187(10) 0.0055(8) 0.0071(8) 0.0060(8)
C100 0.0238(12) 0.0193(11) 0.0262(12) 0.0081(9) 0.0034(9) 0.0093(9)
N1 0.0148(8) 0.0130(8) 0.0149(8) 0.0033(7) 0.0022(7) 0.0049(7)
N2 0.0134(8) 0.0101(8) 0.0133(8) 0.0017(6) 0.0047(7) 0.0010(6)
N3 0.0140(8) 0.0123(8) 0.0116(8) 0.0035(7) 0.0041(7) 0.0030(7)
N4 0.0137(8) 0.0128(8) 0.0139(8) 0.0041(7) 0.0050(7) 0.0032(7)
O1 0.0149(7) 0.0156(7) 0.0185(7) 0.0060(6) 0.0058(6) 0.0057(6)
O2 0.0258(8) 0.0164(8) 0.0260(8) 0.0017(6) 0.0064(7) 0.0072(6)
O3 0.0225(8) 0.0243(8) 0.0383(10) 0.0149(7) 0.0180(7) 0.0127(7)
O7 0.0164(7) 0.0178(7) 0.0193(8) 0.0082(6) 0.0082(6) 0.0064(6)
O8 0.0376(10) 0.0246(9) 0.0217(8) 0.0098(7) 0.0153(7) 0.0169(7)
O9 0.0408(11) 0.0385(11) 0.0321(10) 0.0132(9) 0.0147(9) 0.0120(9)
F1 0.0321(8) 0.0243(7) 0.0268(7) 0.0006(6) -0.0064(6) 0.0063(6)
F2 0.0421(9) 0.0349(8) 0.0312(8) 0.0202(7) 0.0138(7) 0.0116(7)
F3 0.0339(8) 0.0384(8) 0.0438(9) 0.0157(7) 0.0054(7) 0.0246(7)
S1 0.0156(2) 0.0147(2) 0.0188(3) 0.0049(2) 0.0061(2) 0.0059(2)
Co1 0.01001(13) 0.01126(13) 0.01118(14) 0.00360(10) 0.00315(10) 0.00211(10)
C200 0.0304(13) 0.0314(13) 0.0285(13) 0.0109(11) 0.0164(11) 0.0058(10)
O4 0.0470(12) 0.0589(14) 0.0324(11) -0.0133(10) 0.0054(9) 0.0182(11)
O5 0.0192(8) 0.0290(9) 0.0394(10) 0.0027(8) 0.0077(7) 0.0039(7)
O6 0.0314(10) 0.0464(12) 0.0650(14) 0.0325(11) 0.0098(10) 0.0120(9)
F4 0.0566(11) 0.0468(10) 0.0331(9) -0.0069(7) 0.0211(8) -0.0235(8)
F5 0.0627(12) 0.0582(12) 0.0767(13) 0.0489(11) 0.0285(10) 0.0182(10)
F6 0.0333(9) 0.0574(11) 0.0659(12) 0.0153(9) 0.0306(9) 0.0050(8)
S2 0.0195(3) 0.0218(3) 0.0272(3) 0.0002(2) 0.0035(2) 0.0044(2)

loop_
_atom_type_symbol
_atom_type_description
_atom_type_scat_dispersion_real
_atom_type_scat_dispersion_imag
_atom_type_scat_source
C C 0.0030 0.0020 'International Tables Vol C Tables 4.2.6.8 and 6.1.1.4'
H H 0.0000 0.0000 'International Tables Vol C Tables 4.2.6.8 and 6.1.1.4'
N N 0.0060 0.0030 'International Tables Vol C Tables 4.2.6.8 and 6.1.1.4'
O O 0.0110 0.0060 'International Tables Vol C Tables 4.2.6.8 and 6.1.1.4'
F F 0.0170 0.0100 'International Tables Vol C Tables 4.2.6.8 and 6.1.1.4'
S S 0.1250 0.1230 'International Tables Vol C Tables 4.2.6.8 and 6.1.1.4'
Co Co 0.3490 0.9720 'International Tables Vol C Tables 4.2.6.8 and 6.1.1.4'

loop_
_geom_angle_atom_site_label_1
_geom_angle_atom_site_label_2
_geom_angle_atom_site_label_3
_geom_angle
N1 C1 C2 123.2(2)
N1 C1 H1 118.4
C2 C1 H1 118.4
C3 C2 C1 118.2(2)
C3 C2 H2 120.9
C1 C2 H2 120.9
C4 C3 C2 119.3(2)
C4 C3 H3 120.3
C2 C3 H3 120.3
C3 C4 C5 119.9(2)
C3 C4 H4 120.1
C5 C4 H4 120.1
N1 C5 C4 121.2(2)
N1 C5 C6 115.95(18)
C4 C5 C6 122.77(19)
C9 C6 C7 113.59(18)
C9 C6 C5 110.36(16)
C7 C6 C5 113.06(18)
C9 C6 H6 106.4
C7 C6 H6 106.4
C5 C6 H6 106.4
C6 C7 H7A 109.5
C6 C7 H7B 109.5
H7A C7 H7B 109.5
C6 C7 H7C 109.5
H7A C7 H7C 109.5
H7B C7 H7C 109.5
N2 C9 C10 121.57(19)
N2 C9 C6 116.53(17)
C10 C9 C6 121.90(19)
C11 C10 C9 119.1(2)
C11 C10 H10 120.5
C9 C10 H10 120.5
C10 C11 C12 119.6(2)
C10 C11 H11 120.2
C12 C11 H11 120.2
C11 C12 C13 119.4(2)
C11 C12 H12 120.3
C13 C12 H12 120.3
N2 C13 C12 120.94(19)
N2 C13 C14 117.86(17)
C12 C13 C14 121.12(18)
C15 C14 C13 109.65(17)
C15 C14 C16 109.59(16)
C13 C14 C16 107.63(15)
C15 C14 C21 108.73(16)
C13 C14 C21 111.59(16)
C16 C14 C21 109.63(16)
C14 C15 H15A 109.5
C14 C15 H15B 109.5
H15A C15 H15B 109.5
C14 C15 H15C 109.5
H15A C15 H15C 109.5
H15B C15 H15C 109.5
N3 C16 C17 120.74(18)
N3 C16 C14 116.89(17)
C17 C16 C14 122.35(18)
C18 C17 C16 119.7(2)
C18 C17 H17 120.1
C16 C17 H17 120.1
C19 C18 C17 119.41(19)
C19 C18 H18 120.3
C17 C18 H18 120.3
C20 C19 C18 117.96(19)
C20 C19 H19 121.0
C18 C19 H19 121.0
N3 C20 C19 123.36(19)
N3 C20 H20 118.3
C19 C20 H20 118.3
N4 C21 C22 120.33(18)
N4 C21 C14 117.88(17)
C22 C21 C14 121.79(18)
C23 C22 C21 120.0(2)
C23 C22 H22 120.0
C21 C22 H22 120.0
C24 C23 C22 119.4(2)
C24 C23 H23 120.3
C22 C23 H23 120.3
C23 C24 C25 118.01(19)
C23 C24 H24 121.0
C25 C24 H24 121.0
N4 C25 C24 123.14(19)
N4 C25 H25 118.4
C24 C25 H25 118.4
F3 C100 F1 108.90(19)
F3 C100 F2 108.25(18)
F1 C100 F2 107.85(19)
F3 C100 S1 110.76(16)
F1 C100 S1 111.04(15)
F2 C100 S1 109.95(15)
C1 N1 C5 118.10(18)
C1 N1 Co1 120.23(14)
C5 N1 Co1 121.32(14)
C13 N2 C9 119.38(17)
C13 N2 Co1 118.96(13)
C9 N2 Co1 121.02(13)
C20 N3 C16 118.72(17)
C20 N3 Co1 120.78(14)
C16 N3 Co1 120.50(13)
C21 N4 C25 118.99(17)
C21 N4 Co1 119.84(13)
C25 N4 Co1 121.12(14)
S1 O1 Co1 137.46(9)
Co1 O7 H7X 113(2)
Co1 O7 H7Y 117.3(19)
H7X O7 H7Y 107(3)
H8X O8 H8Y 111(3)
H9X O9 H9Y 109(4)
O2 S1 O3 115.95(10)
O2 S1 O1 113.89(9)
O3 S1 O1 113.68(9)
O2 S1 C100 103.31(10)
O3 S1 C100 104.26(10)
O1 S1 C100 103.80(10)
O7 Co1 N4 95.37(6)
O7 Co1 N3 92.25(6)
N4 Co1 N3 83.53(6)
O7 Co1 N1 89.36(6)
N4 Co1 N1 173.29(7)
N3 Co1 N1 101.08(6)
O7 Co1 N2 176.68(6)
N4 Co1 N2 87.39(6)
N3 Co1 N2 86.22(6)
N1 Co1 N2 88.04(7)
O7 Co1 O1 84.91(5)
N4 Co1 O1 86.16(6)
N3 Co1 O1 169.00(6)
N1 Co1 O1 89.53(6)
N2 Co1 O1 97.14(6)
F4 C200 F5 107.7(2)
F4 C200 F6 107.4(2)
F5 C200 F6 106.8(2)
F4 C200 S2 111.07(16)
F5 C200 S2 111.45(18)
F6 C200 S2 112.20(18)
O4 S2 O5 115.12(12)
O4 S2 O6 114.38(14)
O5 S2 O6 114.73(12)
O4 S2 C200 103.47(13)
O5 S2 C200 103.74(11)
O6 S2 C200 103.22(12)

loop_
_geom_bond_atom_site_label_1
_geom_bond_atom_site_label_2
_geom_bond_distance
C1 N1 1.348(3)
C1 C2 1.383(3)
C1 H1 0.9300
C2 C3 1.378(4)
C2 H2 0.9300
C3 C4 1.377(4)
C3 H3 0.9300
C4 C5 1.388(3)
C4 H4 0.9300
C5 N1 1.350(3)
C5 C6 1.519(3)
C6 C9 1.515(3)
C6 C7 1.533(3)
C6 H6 0.9800
C7 H7A 0.9600
C7 H7B 0.9600
C7 H7C 0.9600
C9 N2 1.355(3)
C9 C10 1.386(3)
C10 C11 1.374(3)
C10 H10 0.9300
C11 C12 1.382(3)
C11 H11 0.9300
C12 C13 1.390(3)
C12 H12 0.9300
C13 N2 1.351(3)
C13 C14 1.544(3)
C14 C15 1.537(3)
C14 C16 1.549(3)
C14 C21 1.550(3)
C15 H15A 0.9600
C15 H15B 0.9600
C15 H15C 0.9600
C16 N3 1.349(3)
C16 C17 1.388(3)
C17 C18 1.384(3)
C17 H17 0.9300
C18 C19 1.379(3)
C18 H18 0.9300
C19 C20 1.377(3)
C19 H19 0.9300
C20 N3 1.344(3)
C20 H20 0.9300
C21 N4 1.347(3)
C21 C22 1.392(3)
C22 C23 1.384(3)
C22 H22 0.9300
C23 C24 1.377(3)
C23 H23 0.9300
C24 C25 1.378(3)
C24 H24 0.9300
C25 N4 1.349(3)
C25 H25 0.9300
C100 F3 1.322(3)
C100 F1 1.330(3)
C100 F2 1.335(3)
C100 S1 1.829(2)
N1 Co1 2.1279(17)
N2 Co1 2.1288(17)
N3 Co1 2.1067(16)
N4 Co1 2.0895(17)
O1 S1 1.4540(15)
O1 Co1 2.3137(14)
O2 S1 1.4407(16)
O3 S1 1.4433(16)
O7 Co1 2.0784(15)
O7 H7X 0.895(18)
O7 H7Y 0.891(17)
O8 H8X 0.899(18)
O8 H8Y 0.940(19)
O9 H9X 0.932(19)
O9 H9Y 0.94(2)
C200 F4 1.319(3)
C200 F5 1.322(3)
C200 F6 1.326(3)
C200 S2 1.822(3)
O4 S2 1.427(2)
O5 S2 1.4293(18)
O6 S2 1.440(2)

loop_
_geom_torsion_atom_site_label_1
_geom_torsion_atom_site_label_2
_geom_torsion_atom_site_label_3
_geom_torsion_atom_site_label_4
_geom_torsion
N1 C1 C2 C3 1.1(3)
C1 C2 C3 C4 -1.4(3)
C2 C3 C4 C5 -0.7(4)
C3 C4 C5 N1 3.2(3)
C3 C4 C5 C6 -173.7(2)
N1 C5 C6 C9 69.3(2)
C4 C5 C6 C9 -113.6(2)
N1 C5 C6 C7 -162.23(18)
C4 C5 C6 C7 14.9(3)
C7 C6 C9 N2 164.80(18)
C5 C6 C9 N2 -67.0(2)
C7 C6 C9 C10 -15.6(3)
C5 C6 C9 C10 112.6(2)
N2 C9 C10 C11 0.5(3)
C6 C9 C10 C11 -179.16(19)
C9 C10 C11 C12 -0.6(3)
C10 C11 C12 C13 0.1(3)
C11 C12 C13 N2 0.6(3)
C11 C12 C13 C14 177.50(19)
N2 C13 C14 C15 -174.59(17)
C12 C13 C14 C15 8.5(3)
N2 C13 C14 C16 66.3(2)
C12 C13 C14 C16 -110.7(2)
N2 C13 C14 C21 -54.1(2)
C12 C13 C14 C21 129.00(19)
C15 C14 C16 N3 177.61(17)
C13 C14 C16 N3 -63.2(2)
C21 C14 C16 N3 58.3(2)
C15 C14 C16 C17 -4.0(3)
C13 C14 C16 C17 115.2(2)
C21 C14 C16 C17 -123.3(2)
N3 C16 C17 C18 -1.0(3)
C14 C16 C17 C18 -179.29(18)
C16 C17 C18 C19 -1.1(3)
C17 C18 C19 C20 1.4(3)
C18 C19 C20 N3 0.4(3)
C15 C14 C21 N4 -175.39(17)
C13 C14 C21 N4 63.5(2)
C16 C14 C21 N4 -55.6(2)
C15 C14 C21 C22 3.8(3)
C13 C14 C21 C22 -117.3(2)
C16 C14 C21 C22 123.6(2)
N4 C21 C22 C23 3.2(3)
C14 C21 C22 C23 -175.91(19)
C21 C22 C23 C24 0.0(3)
C22 C23 C24 C25 -2.3(3)
C23 C24 C25 N4 1.5(3)
C2 C1 N1 C5 1.3(3)
C2 C1 N1 Co1 -172.05(16)
C4 C5 N1 C1 -3.5(3)
C6 C5 N1 C1 173.69(18)
C4 C5 N1 Co1 169.81(16)
C6 C5 N1 Co1 -13.0(2)
C12 C13 N2 C9 -0.8(3)
C14 C13 N2 C9 -177.78(17)
C12 C13 N2 Co1 170.07(14)
C14 C13 N2 Co1 -6.9(2)
C10 C9 N2 C13 0.3(3)
C6 C9 N2 C13 179.91(17)
C10 C9 N2 Co1 -170.43(15)
C6 C9 N2 Co1 9.2(2)
C19 C20 N3 C16 -2.4(3)
C19 C20 N3 Co1 176.69(15)
C17 C16 N3 C20 2.6(3)
C14 C16 N3 C20 -178.92(17)
C17 C16 N3 Co1 -176.44(14)
C14 C16 N3 Co1 2.0(2)
C22 C21 N4 C25 -4.0(3)
C14 C21 N4 C25 175.15(17)
C22 C21 N4 Co1 173.33(15)
C14 C21 N4 Co1 -7.5(2)
C24 C25 N4 C21 1.7(3)
C24 C25 N4 Co1 -175.66(16)
Co1 O1 S1 O2 145.57(12)
Co1 O1 S1 O3 9.78(16)
Co1 O1 S1 C100 -102.84(14)
F3 C100 S1 O2 -61.06(18)
F1 C100 S1 O2 177.81(16)
F2 C100 S1 O2 58.53(17)
F3 C100 S1 O3 60.54(18)
F1 C100 S1 O3 -60.59(18)
F2 C100 S1 O3 -179.86(14)
F3 C100 S1 O1 179.83(15)
F1 C100 S1 O1 58.70(18)
F2 C100 S1 O1 -60.58(17)
C21 N4 Co1 O7 140.91(14)
C25 N4 Co1 O7 -41.79(16)
C21 N4 Co1 N3 49.24(15)
C25 N4 Co1 N3 -133.45(16)
C21 N4 Co1 N1 -84.5(6)
C25 N4 Co1 N1 92.8(6)
C21 N4 Co1 N2 -37.24(15)
C25 N4 Co1 N2 140.06(16)
C21 N4 Co1 O1 -134.58(15)
C25 N4 Co1 O1 42.72(15)
C20 N3 Co1 O7 39.27(15)
C16 N3 Co1 O7 -141.66(15)
C20 N3 Co1 N4 134.42(16)
C16 N3 Co1 N4 -46.51(15)
C20 N3 Co1 N1 -50.52(16)
C16 N3 Co1 N1 128.55(14)
C20 N3 Co1 N2 -137.78(15)
C16 N3 Co1 N2 41.29(15)
C20 N3 Co1 O1 114.0(3)
C16 N3 Co1 O1 -66.9(4)
C1 N1 Co1 O7 -33.82(15)
C5 N1 Co1 O7 153.05(15)
C1 N1 Co1 N4 -168.7(5)
C5 N1 Co1 N4 18.2(6)
C1 N1 Co1 N3 58.35(16)
C5 N1 Co1 N3 -114.78(15)
C1 N1 Co1 N2 144.11(16)
C5 N1 Co1 N2 -29.02(15)
C1 N1 Co1 O1 -118.73(15)
C5 N1 Co1 O1 68.13(15)
C13 N2 Co1 O7 -101.1(11)
C9 N2 Co1 O7 69.6(11)
C13 N2 Co1 N4 45.24(14)
C9 N2 Co1 N4 -144.02(15)
C13 N2 Co1 N3 -38.44(14)
C9 N2 Co1 N3 132.30(15)
C13 N2 Co1 N1 -139.68(14)
C9 N2 Co1 N1 31.06(15)
C13 N2 Co1 O1 131.03(14)
C9 N2 Co1 O1 -58.23(15)
S1 O1 Co1 O7 -10.35(13)
S1 O1 Co1 N4 -106.10(13)
S1 O1 Co1 N3 -85.8(3)
S1 O1 Co1 N1 79.05(13)
S1 O1 Co1 N2 167.02(13)
F4 C200 S2 O4 178.75(19)
F5 C200 S2 O4 -61.2(2)
F6 C200 S2 O4 58.6(2)
F4 C200 S2 O5 -60.7(2)
F5 C200 S2 O5 59.4(2)
F6 C200 S2 O5 179.10(18)
F4 C200 S2 O6 59.3(2)
F5 C200 S2 O6 179.34(19)
F6 C200 S2 O6 -60.9(2)
